data_4506427
loop_
_publ_author_name
'Clapsaddle, Brady J.'
'Caama\~no, Samira'
'Hebert, Gretchen N.'
'Bayless, Michael B.'
'Kobayashi, Yoshihiro'
'Miller, Susie M.'
'Anderson, Oren P.'
'Strauss, Steven H.'

_publ_section_title
;
 Structures of
 1,1&#x2032;,3,3&#x2032;-Tetra(2-methyl-2-nonyl)ferrocenium(1+)
 Oxoanion(1&#x2212;) Salts. Layered Materials with Alternating Ionic and
 Low-Dielectric Paraffin-Like Domains Through Which Anion Diffusion is
 Rapid
;
_journal_issue 8
_journal_name_full 'Crystal Growth &amp; Design'
_journal_page_first 3868
_journal_paper_doi 10.1021/cg3000872
_journal_volume 12
_journal_year 2012
_chemical_formula_sum 'C50 H90 Fe'
_chemical_formula_weight 747.07
_chemical_name_common 1,1',3,3'-tetra(2-methyl-2-nonyl)ferrocene
_chemical_name_systematic
; 

 ? 

;
_space_group_IT_number 15
_symmetry_cell_setting monoclinic
_symmetry_space_group_name_Hall '-C 2yc'
_symmetry_space_group_name_H-M 'C 1 2/c 1'
_atom_sites_solution_hydrogens geom
_atom_sites_solution_primary direct
_atom_sites_solution_secondary difmap
_audit_creation_method SHELXL
_cell_angle_alpha 90.00
_cell_angle_beta 101.7360(10)
_cell_angle_gamma 90.00
_cell_formula_units_Z 4
_cell_length_a 18.7606(8)
_cell_length_b 8.7418(4)
_cell_length_c 28.8086(12)
_cell_measurement_temperature 170(2)
_cell_volume 4625.9(3)
_computing_cell_refinement 'Siemens XSCANS'
_computing_data_collection 'Siemens XSCANS'
_computing_data_reduction 'Siemens SHELXTL'
_computing_molecular_graphics 'Siemens SHELXTL'
_computing_publication_material 'Siemens SHELXTL'
_computing_structure_refinement 'SHELXL-93 (Sheldrick, 1993)'
_computing_structure_solution 'SHELXS-86 (Sheldrick, 1990)'
_diffrn_ambient_temperature 170(2)
_diffrn_measurement_device 'Siemens P4'
_diffrn_measurement_method '\w scans'
_diffrn_radiation_monochromator graphite
_diffrn_radiation_source 'fine-focus sealed tube'
_diffrn_radiation_type MoK\a
_diffrn_radiation_wavelength 0.71073
_diffrn_reflns_av_R_equivalents 0.0934
_diffrn_reflns_av_sigmaI/netI 0.1653
_diffrn_reflns_limit_h_max 19
_diffrn_reflns_limit_h_min -24
_diffrn_reflns_limit_k_max 11
_diffrn_reflns_limit_k_min -11
_diffrn_reflns_limit_l_max 32
_diffrn_reflns_limit_l_min -35
_diffrn_reflns_number 11942
_diffrn_reflns_theta_max 28.44
_diffrn_reflns_theta_min 1.44
_exptl_absorpt_coefficient_mu 0.356
_exptl_absorpt_correction_type none
_exptl_crystal_colour 'light orang'
_exptl_crystal_density_diffrn 1.073
_exptl_crystal_description plate
_exptl_crystal_F_000 1664
_exptl_crystal_size_max 0.09
_exptl_crystal_size_mid 0.30
_exptl_crystal_size_min 0.40
_refine_diff_density_max 1.450
_refine_diff_density_min -0.441
_refine_diff_density_rms 0.070
_refine_ls_extinction_method none
_refine_ls_goodness_of_fit_all 0.865
_refine_ls_goodness_of_fit_obs 1.059
_refine_ls_matrix_type full
_refine_ls_number_parameters 231
_refine_ls_number_reflns 5316
_refine_ls_number_restraints 0
_refine_ls_restrained_S_all 0.871
_refine_ls_restrained_S_obs 1.059
_refine_ls_R_factor_all 0.1387
_refine_ls_R_factor_obs 0.0675
_refine_ls_shift/esd_max 0.000
_refine_ls_shift/esd_mean 0.000
_refine_ls_structure_factor_coef Fsqd
_refine_ls_weighting_details 'w=1/[\s^2^(Fo^2^)+(0.0536P)^2^+0.0000P] where P=(Fo^2^+2Fc^2^)/3'
_refine_ls_weighting_scheme calc
_refine_ls_wR_factor_all 0.1622
_refine_ls_wR_factor_obs 0.1385
_reflns_number_observed 2693
_reflns_number_total 5317
_reflns_observed_criterion >2sigma(I)
_cod_data_source_file cg3000872_si_002.cif
_cod_data_source_block shs52m
_cod_depositor_comments
;
The following automatic conversions were performed:

'_symmetry_cell_setting' value 'Monoclinic' changed to 'monoclinic'
according to /home/saulius/struct/CIF-dictionaries/cif_core.dic
dictionary named 'cif_core.dic' version 2.4.2 from 2011-04-26.

Automatic conversion script
Id: cif_fix_values 1891 2012-01-12 08:04:46Z andrius 

The following automatic conversions were performed:

'_refine_ls_weighting_scheme' value 'calc
w=1/[\s^2^(Fo^2^)+(0.0536P)^2^+0.0000P] where P=(Fo^2^+2Fc^2^)/3' was
changed to 'calc'. New tag '_refine_ls_weighting_details' was
created. The value of the new tag was set to
'w=1/[\s^2^(Fo^2^)+(0.0536P)^2^+0.0000P] where P=(Fo^2^+2Fc^2^)/3'.

Automatic conversion script
Id: cif_fix_values 3143 2015-03-26 13:38:13Z robertas 
;
_cod_original_sg_symbol_H-M C2/c
_cod_database_code 4506427

loop_
_symmetry_equiv_pos_as_xyz
'x, y, z'
'-x, y, -z+1/2'
'x+1/2, y+1/2, z'
'-x+1/2, y+1/2, -z+1/2'
'-x, -y, -z'
'x, -y, z-1/2'
'-x+1/2, -y+1/2, -z'
'x+1/2, -y+1/2, z-1/2'

loop_
_atom_site_aniso_label
_atom_site_aniso_U_11
_atom_site_aniso_U_22
_atom_site_aniso_U_33
_atom_site_aniso_U_23
_atom_site_aniso_U_13
_atom_site_aniso_U_12
Fe 0.0238(3) 0.0292(4) 0.0232(4) 0.000 -0.0006(3) 0.000
C1 0.022(2) 0.034(2) 0.021(2) -0.0029(15) -0.0038(13) -0.0013(13)
C2 0.023(2) 0.031(2) 0.022(2) 0.001(2) -0.0026(13) 0.0019(13)
C3 0.024(2) 0.038(2) 0.017(2) -0.0007(15) -0.0043(13) -0.0004(14)
C4 0.028(2) 0.029(2) 0.025(2) -0.004(2) -0.0024(14) 0.0016(13)
C5 0.025(2) 0.035(2) 0.021(2) -0.0015(15) 0.0005(13) 0.0022(13)
C6 0.031(2) 0.033(2) 0.026(2) -0.001(2) -0.0005(14) -0.0032(14)
C7 0.039(2) 0.051(2) 0.043(2) 0.005(2) -0.002(2) -0.020(2)
C8 0.059(2) 0.027(2) 0.036(2) 0.002(2) 0.006(2) -0.003(2)
C9 0.036(2) 0.031(2) 0.034(2) 0.006(2) 0.008(2) -0.0046(14)
C10 0.037(2) 0.041(2) 0.029(2) 0.005(2) 0.003(2) 0.000(2)
C11 0.043(2) 0.035(2) 0.031(2) 0.001(2) 0.003(2) -0.001(2)
C12 0.041(2) 0.043(2) 0.031(2) 0.002(2) 0.002(2) 0.002(2)
C13 0.040(2) 0.040(2) 0.032(2) -0.001(2) 0.003(2) 0.001(2)
C14 0.046(2) 0.046(2) 0.035(2) 0.001(2) 0.003(2) 0.001(2)
C15 0.056(3) 0.066(3) 0.032(3) -0.003(2) -0.003(2) 0.005(2)
C16 0.027(2) 0.031(2) 0.028(2) 0.000(2) 0.0045(14) -0.0012(13)
C17 0.037(2) 0.041(2) 0.049(3) 0.005(2) 0.009(2) -0.008(2)
C18 0.028(2) 0.050(2) 0.037(2) -0.006(2) 0.009(2) -0.0026(15)
C19 0.031(2) 0.036(2) 0.037(2) -0.003(2) 0.007(2) -0.0093(15)
C20 0.034(2) 0.037(2) 0.036(2) -0.004(2) 0.001(2) -0.0064(15)
C21 0.040(2) 0.042(2) 0.035(2) -0.001(2) 0.001(2) -0.007(2)
C22 0.043(2) 0.041(2) 0.036(2) -0.008(2) -0.002(2) -0.006(2)
C23 0.041(2) 0.043(2) 0.034(2) -0.001(2) -0.001(2) -0.008(2)
C24 0.058(3) 0.048(2) 0.040(3) 0.004(2) 0.001(2) -0.006(2)
C25 0.061(3) 0.071(3) 0.031(3) 0.001(2) -0.006(2) -0.007(2)

loop_
_atom_site_label
_atom_site_type_symbol
_atom_site_fract_x
_atom_site_fract_y
_atom_site_fract_z
_atom_site_U_iso_or_equiv
_atom_site_thermal_displace_type
_atom_site_occupancy
_atom_site_calc_flag
_atom_site_refinement_flags
Fe Fe 0.5000 0.46660(7) 0.2500 0.0262(2) Uani 1 d S
C1 C 0.4831(2) 0.5819(3) 0.18474(11) 0.0268(8) Uani 1 d .
C2 C 0.4163(2) 0.5515(4) 0.19902(10) 0.0266(7) Uani 1 d .
H2A H 0.3810(2) 0.6316(4) 0.20476(10) 0.032 Uiso 1 calc R
C3 C 0.4072(2) 0.3937(4) 0.20462(11) 0.0276(8) Uani 1 d .
C4 C 0.4708(2) 0.3210(4) 0.19414(11) 0.0288(8) Uani 1 d .
H4A H 0.4803(2) 0.2084(4) 0.19456(11) 0.035 Uiso 1 calc R
C5 C 0.5166(2) 0.4355(3) 0.18217(11) 0.0276(8) Uani 1 d .
H5A H 0.5649(2) 0.4177(3) 0.17338(11) 0.033 Uiso 1 calc R
C6 C 0.5105(2) 0.7288(4) 0.16616(11) 0.0308(8) Uani 1 d .
C7 C 0.5902(2) 0.7593(4) 0.18866(13) 0.0455(10) Uani 1 d .
H7A H 0.6060(2) 0.8545(4) 0.17588(13) 0.068 Uiso 1 calc R
H7B H 0.6203(2) 0.6744(4) 0.18143(13) 0.068 Uiso 1 calc R
H7C H 0.5956(2) 0.7686(4) 0.22309(13) 0.068 Uiso 1 calc R
C8 C 0.4652(2) 0.8652(4) 0.17757(12) 0.0411(9) Uani 1 d .
H8A H 0.4831(2) 0.9596(4) 0.16553(12) 0.062 Uiso 1 calc R
H8B H 0.4697(2) 0.8731(4) 0.21197(12) 0.062 Uiso 1 calc R
H8C H 0.4140(2) 0.8498(4) 0.16247(12) 0.062 Uiso 1 calc R
C9 C 0.5036(2) 0.7160(4) 0.11244(11) 0.0337(8) Uani 1 d .
H9A H 0.5230(2) 0.8114(4) 0.10124(11) 0.040 Uiso 1 calc R
H9B H 0.5355(2) 0.6313(4) 0.10625(11) 0.040 Uiso 1 calc R
C10 C 0.4283(2) 0.6889(4) 0.08238(12) 0.0361(9) Uani 1 d .
H10A H 0.4082(2) 0.5932(4) 0.09296(12) 0.043 Uiso 1 calc R
H10B H 0.3960(2) 0.7739(4) 0.08761(12) 0.043 Uiso 1 calc R
C11 C 0.4277(2) 0.6770(4) 0.03000(11) 0.0369(9) Uani 1 d .
H11A H 0.4553(2) 0.7644(4) 0.02069(11) 0.044 Uiso 1 calc R
H11B H 0.4534(2) 0.5821(4) 0.02426(11) 0.044 Uiso 1 calc R
C12 C 0.3529(2) 0.6756(4) -0.00119(12) 0.0392(9) Uani 1 d .
H12A H 0.3261(2) 0.7673(4) 0.00602(12) 0.047 Uiso 1 calc R
H12B H 0.3264(2) 0.5845(4) 0.00674(12) 0.047 Uiso 1 calc R
C13 C 0.3524(2) 0.6735(4) -0.05403(12) 0.0377(9) Uani 1 d .
H13A H 0.3820(2) 0.7604(4) -0.06149(12) 0.045 Uiso 1 calc R
H13B H 0.3762(2) 0.5781(4) -0.06157(12) 0.045 Uiso 1 calc R
C14 C 0.2778(2) 0.6832(4) -0.08568(12) 0.0431(9) Uani 1 d .
H14A H 0.2536(2) 0.7780(4) -0.07807(12) 0.052 Uiso 1 calc R
H14B H 0.2482(2) 0.5954(4) -0.07879(12) 0.052 Uiso 1 calc R
C15 C 0.2793(2) 0.6831(5) -0.13800(13) 0.0531(11) Uani 1 d .
H15A H 0.2294(2) 0.6896(5) -0.15654(13) 0.080 Uiso 1 calc R
H15B H 0.3020(2) 0.5884(5) -0.14604(13) 0.080 Uiso 1 calc R
H15C H 0.3074(2) 0.7711(5) -0.14531(13) 0.080 Uiso 1 calc R
C16 C 0.3415(2) 0.3073(4) 0.21400(11) 0.0287(8) Uani 1 d .
C17 C 0.3636(2) 0.1726(4) 0.24772(13) 0.0424(10) Uani 1 d .
H17A H 0.3199(2) 0.1196(4) 0.25293(13) 0.064 Uiso 1 calc R
H17B H 0.3914(2) 0.2104(4) 0.27807(13) 0.064 Uiso 1 calc R
H17C H 0.3937(2) 0.1014(4) 0.23378(13) 0.064 Uiso 1 calc R
C18 C 0.2929(2) 0.4140(4) 0.23619(12) 0.0378(9) Uani 1 d .
H18A H 0.2507(2) 0.3569(4) 0.24209(12) 0.057 Uiso 1 calc R
H18B H 0.2763(2) 0.4989(4) 0.21447(12) 0.057 Uiso 1 calc R
H18C H 0.3207(2) 0.4544(4) 0.26621(12) 0.057 Uiso 1 calc R
C19 C 0.2982(2) 0.2414(4) 0.16728(12) 0.0344(8) Uani 1 d .
H19A H 0.3307(2) 0.1711(4) 0.15441(12) 0.041 Uiso 1 calc R
H19B H 0.2581(2) 0.1788(4) 0.17486(12) 0.041 Uiso 1 calc R
C20 C 0.2654(2) 0.3516(4) 0.12819(12) 0.0366(9) Uani 1 d .
H20A H 0.2334(2) 0.4246(4) 0.14042(12) 0.044 Uiso 1 calc R
H20B H 0.3049(2) 0.4108(4) 0.11844(12) 0.044 Uiso 1 calc R
C21 C 0.2219(2) 0.2693(4) 0.08550(12) 0.0397(9) Uani 1 d .
H21A H 0.2556(2) 0.2044(4) 0.07175(12) 0.048 Uiso 1 calc R
H21B H 0.1867(2) 0.2005(4) 0.09641(12) 0.048 Uiso 1 calc R
C22 C 0.1807(2) 0.3702(4) 0.04698(13) 0.0416(9) Uani 1 d .
H22A H 0.2157(2) 0.4368(4) 0.03509(13) 0.050 Uiso 1 calc R
H22B H 0.1476(2) 0.4369(4) 0.06059(13) 0.050 Uiso 1 calc R
C23 C 0.1365(2) 0.2819(4) 0.00562(12) 0.0407(9) Uani 1 d .
H23A H 0.1701(2) 0.2185(4) -0.00863(12) 0.049 Uiso 1 calc R
H23B H 0.1033(2) 0.2117(4) 0.01794(12) 0.049 Uiso 1 calc R
C24 C 0.0917(2) 0.3793(4) -0.03286(13) 0.0500(11) Uani 1 d .
H24A H 0.0571(2) 0.4410(4) -0.01895(13) 0.060 Uiso 1 calc R
H24B H 0.1246(2) 0.4511(4) -0.04491(13) 0.060 Uiso 1 calc R
C25 C 0.0497(2) 0.2885(5) -0.07392(13) 0.0567(12) Uani 1 d .
H25A H 0.0220(2) 0.3584(5) -0.09747(13) 0.085 Uiso 1 calc R
H25B H 0.0161(2) 0.2189(5) -0.06249(13) 0.085 Uiso 1 calc R
H25C H 0.0836(2) 0.2290(5) -0.08848(13) 0.085 Uiso 1 calc R

loop_
_atom_type_symbol
_atom_type_description
_atom_type_scat_dispersion_real
_atom_type_scat_dispersion_imag
_atom_type_scat_source
C C 0.0033 0.0016 'International Tables Vol C Tables 4.2.6.8 and 6.1.1.4'
H H 0.0000 0.0000 'International Tables Vol C Tables 4.2.6.8 and 6.1.1.4'
Fe Fe 0.3463 0.8444 'International Tables Vol C Tables 4.2.6.8 and 6.1.1.4'

loop_
_geom_angle_atom_site_label_1
_geom_angle_atom_site_label_2
_geom_angle_atom_site_label_3
_geom_angle
_geom_angle_site_symmetry_1
_geom_angle_site_symmetry_3
C4 Fe C4 102.7(2) . 2_655
C4 Fe C3 41.14(12) . .
C4 Fe C3 111.46(13) 2_655 .
C4 Fe C3 111.46(13) . 2_655
C4 Fe C3 41.14(12) 2_655 2_655
C3 Fe C3 143.9(2) . 2_655
C4 Fe C2 146.35(12) . 2_655
C4 Fe C2 67.55(12) 2_655 2_655
C3 Fe C2 172.24(12) . 2_655
C3 Fe C2 39.90(12) 2_655 2_655
C4 Fe C2 67.55(12) . .
C4 Fe C2 146.34(12) 2_655 .
C3 Fe C2 39.90(12) . .
C3 Fe C2 172.24(12) 2_655 .
C2 Fe C2 137.7(2) 2_655 .
C4 Fe C5 40.17(12) . .
C4 Fe C5 126.81(13) 2_655 .
C3 Fe C5 68.13(12) . .
C3 Fe C5 106.89(12) 2_655 .
C2 Fe C5 118.94(12) 2_655 .
C2 Fe C5 67.13(12) . .
C4 Fe C5 126.80(13) . 2_655
C4 Fe C5 40.17(12) 2_655 2_655
C3 Fe C5 106.89(12) . 2_655
C3 Fe C5 68.14(12) 2_655 2_655
C2 Fe C5 67.13(12) 2_655 2_655
C2 Fe C5 118.94(12) . 2_655
C5 Fe C5 164.8(2) . 2_655
C4 Fe C1 67.99(12) . .
C4 Fe C1 167.05(12) 2_655 .
C3 Fe C1 67.98(12) . .
C3 Fe C1 132.28(12) 2_655 .
C2 Fe C1 114.84(12) 2_655 .
C2 Fe C1 39.97(11) . .
C5 Fe C1 40.36(11) . .
C5 Fe C1 152.73(12) 2_655 .
C4 Fe C1 167.05(12) . 2_655
C4 Fe C1 67.98(12) 2_655 2_655
C3 Fe C1 132.28(12) . 2_655
C3 Fe C1 67.98(12) 2_655 2_655
C2 Fe C1 39.97(11) 2_655 2_655
C2 Fe C1 114.84(12) . 2_655
C5 Fe C1 152.73(13) . 2_655
C5 Fe C1 40.36(11) 2_655 2_655
C1 Fe C1 122.6(2) . 2_655
C2 C1 C5 105.7(3) . .
C2 C1 C6 129.9(3) . .
C5 C1 C6 123.5(3) . .
C2 C1 Fe 68.4(2) . .
C5 C1 Fe 68.3(2) . .
C6 C1 Fe 136.1(2) . .
C3 C2 C1 110.6(3) . .
C3 C2 Fe 69.9(2) . .
C1 C2 Fe 71.6(2) . .
C2 C3 C4 106.5(3) . .
C2 C3 C16 129.3(3) . .
C4 C3 C16 123.8(3) . .
C2 C3 Fe 70.2(2) . .
C4 C3 Fe 68.8(2) . .
C16 C3 Fe 131.0(2) . .
C5 C4 C3 108.2(3) . .
C5 C4 Fe 70.7(2) . .
C3 C4 Fe 70.1(2) . .
C4 C5 C1 109.0(3) . .
C4 C5 Fe 69.1(2) . .
C1 C5 Fe 71.4(2) . .
C1 C6 C7 111.7(3) . .
C1 C6 C9 109.2(3) . .
C7 C6 C9 108.4(3) . .
C1 C6 C8 109.7(3) . .
C7 C6 C8 108.0(3) . .
C9 C6 C8 109.6(3) . .
C10 C9 C6 117.7(3) . .
C11 C10 C9 113.4(3) . .
C12 C11 C10 114.4(3) . .
C11 C12 C13 114.4(3) . .
C14 C13 C12 114.8(3) . .
C13 C14 C15 113.5(3) . .
C3 C16 C17 111.8(3) . .
C3 C16 C18 110.2(3) . .
C17 C16 C18 108.1(3) . .
C3 C16 C19 109.6(3) . .
C17 C16 C19 107.1(3) . .
C18 C16 C19 109.9(3) . .
C20 C19 C16 118.4(3) . .
C21 C20 C19 111.9(3) . .
C22 C21 C20 115.7(3) . .
C21 C22 C23 113.5(3) . .
C24 C23 C22 115.1(3) . .
C25 C24 C23 113.8(3) . .

loop_
_geom_bond_atom_site_label_1
_geom_bond_atom_site_label_2
_geom_bond_distance
_geom_bond_site_symmetry_2
Fe C4 2.037(3) .
Fe C4 2.037(3) 2_655
Fe C3 2.054(3) .
Fe C3 2.054(3) 2_655
Fe C2 2.058(3) 2_655
Fe C2 2.058(3) .
Fe C5 2.059(3) .
Fe C5 2.059(3) 2_655
Fe C1 2.100(3) .
Fe C1 2.100(3) 2_655
C1 C2 1.421(4) .
C1 C5 1.435(4) .
C1 C6 1.520(4) .
C2 C3 1.403(4) .
C3 C4 1.438(4) .
C3 C16 1.516(4) .
C4 C5 1.407(4) .
C6 C7 1.527(4) .
C6 C9 1.531(4) .
C6 C8 1.538(4) .
C9 C10 1.519(4) .
C10 C11 1.510(5) .
C11 C12 1.505(4) .
C12 C13 1.521(5) .
C13 C14 1.510(4) .
C14 C15 1.513(5) .
C16 C17 1.529(4) .
C16 C18 1.532(4) .
C16 C19 1.536(4) .
C19 C20 1.514(4) .
C20 C21 1.513(4) .
C21 C22 1.502(5) .
C22 C23 1.517(4) .
C23 C24 1.510(5) .
C24 C25 1.508(5) .
